data_2004376
loop_
_publ_author_name
'Ng, S. W.'

_publ_section_title
;
 Dicyclohexylammonium Bis(dimethyldithiocarbamyl)acetate
;
_journal_issue 1
_journal_name_full 'Acta Crystallographica Section C'
_journal_page_first 181
_journal_page_last 183
_journal_paper_doi 10.1107/S0108270195011279
_journal_volume 52
_journal_year 1996
_chemical_formula_moiety 'C20 H37 N3 O2 S4'
_chemical_formula_sum 'C20 H37 N3 O2 S4'
_chemical_formula_weight 479.77
_chemical_name_systematic
;
 Dicyclohexylammonium bis(dimethyldithiocarbamyl)acetate
;
_space_group_IT_number 14
_symmetry_cell_setting monoclinic
_symmetry_space_group_name_Hall '-P 2ybc'
_symmetry_space_group_name_H-M 'P 1 21/c 1'
_audit_creation_method SHELXL
_cell_angle_alpha 90
_cell_angle_beta 106.636(7)
_cell_angle_gamma 90
_cell_formula_units_Z 8
_cell_length_a 17.649(3)
_cell_length_b 16.428(1)
_cell_length_c 18.743(3)
_cell_measurement_reflns_used 25
_cell_measurement_temperature 298
_cell_measurement_theta_max 13
_cell_measurement_theta_min 12
_cell_volume 5206.8(13)
_computing_cell_refinement 'CAD-4 VAX/PC'
_computing_data_collection 'CAD-4 VAX/PC (Enraf-Nonius, 1988)'
_computing_data_reduction 'Xtal3.0 (Hall & Stewart, 1990)'
_computing_molecular_graphics 'ZORTEP (Zsolnai, 1995); PLUTON (Spek, 1994)'
_computing_publication_material SHELXL93
_computing_structure_refinement 'SHELXL93 (Sheldrick, 1993)'
_computing_structure_solution 'SHELXS86 (Sheldrick, 1985)'
_diffrn_ambient_temperature 298
_diffrn_measurement_device 'Enraf-Nonius CAD4'
_diffrn_measurement_method \w
_diffrn_radiation_monochromator graphite
_diffrn_radiation_source 'fine-focus sealed tube'
_diffrn_radiation_type MoK\a
_diffrn_radiation_wavelength 0.71073
_diffrn_reflns_av_R_equivalents 0.0158
_diffrn_reflns_av_sigmaI/netI 0.0326
_diffrn_reflns_limit_h_max 20
_diffrn_reflns_limit_h_min -20
_diffrn_reflns_limit_k_max 19
_diffrn_reflns_limit_k_min 0
_diffrn_reflns_limit_l_max 22
_diffrn_reflns_limit_l_min 0
_diffrn_reflns_number 9450
_diffrn_reflns_theta_max 24.98
_diffrn_reflns_theta_min 1.20
_diffrn_standards_decay_% 5.2
_diffrn_standards_interval_time 60
_diffrn_standards_number 3
_exptl_absorpt_coefficient_mu 0.385
_exptl_absorpt_correction_type none
_exptl_crystal_colour transparent
_exptl_crystal_density_diffrn 1.224
_exptl_crystal_description irregular
_exptl_crystal_F_000 2064
_exptl_crystal_size_max 0.55
_exptl_crystal_size_mid 0.55
_exptl_crystal_size_min 0.55
_refine_diff_density_max 0.358
_refine_diff_density_min -0.235
_refine_ls_extinction_method none
_refine_ls_goodness_of_fit_all 1.015
_refine_ls_goodness_of_fit_obs 1.059
_refine_ls_hydrogen_treatment
;U(H) = 1.5U~eq~(C); H atoms of the ammonium cations were located and
refined
;
_refine_ls_matrix_type full
_refine_ls_number_parameters 539
_refine_ls_number_reflns 9144
_refine_ls_number_restraints 0
_refine_ls_restrained_S_all 1.015
_refine_ls_restrained_S_obs 1.059
_refine_ls_R_factor_all 0.0764
_refine_ls_R_factor_obs 0.0462
_refine_ls_shift/esd_max 0.001
_refine_ls_shift/esd_mean 0.000
_refine_ls_structure_factor_coef Fsqd
_refine_ls_weighting_scheme
;
calc w = 1/[\s^2^(F~o~^2^) + (0.0586P)^2^ + 1.7604P]
where P = (F~o~^2^+ + 2F~c~^2^)/3
;
_refine_ls_wR_factor_all 0.1225
_refine_ls_wR_factor_obs 0.1055
_reflns_number_observed 6384
_reflns_number_total 9144
_reflns_observed_criterion >2sigma(I)
_cod_data_source_file de1009.cif
_cod_data_source_block ipt143
_cod_original_cell_volume 5207.0(10)
_cod_original_sg_symbol_H-M 'P 21/c'
_cod_database_code 2004376

loop_
_symmetry_equiv_pos_as_xyz
'x, y, z'
'x, -y+1/2, z+1/2'
'-x, -y, -z'
'-x, y-1/2, -z-1/2'

loop_
_atom_site_aniso_label
_atom_site_aniso_U_11
_atom_site_aniso_U_22
_atom_site_aniso_U_33
_atom_site_aniso_U_12
_atom_site_aniso_U_13
_atom_site_aniso_U_23
S1A 0.0396(4) 0.0763(5) 0.0568(5) 0.0113(4) 0.0186(3) 0.0204(4)
S2A 0.0447(4) 0.1030(7) 0.0805(6) 0.0235(5) 0.0222(4) 0.0287(5)
S3A 0.0636(5) 0.0416(4) 0.0579(5) -0.0001(3) 0.0153(4) -0.0094(4)
S4A 0.0871(6) 0.0820(6) 0.0530(5) 0.0120(5) 0.0150(4) 0.0061(5)
O1A 0.0576(13) 0.0510(13) 0.104(2) -0.0023(10) 0.0354(12) -0.0264(13)
O2A 0.0416(11) 0.0636(13) 0.085(2) -0.0084(10) 0.0307(11) -0.0052(11)
N1A 0.0421(13) 0.0414(14) 0.059(2) -0.0050(11) 0.0241(12) -0.0020(12)
N2A 0.0543(15) 0.066(2) 0.066(2) 0.0033(13) 0.0317(13) 0.0120(14)
N3A 0.103(2) 0.048(2) 0.101(2) 0.010(2) 0.049(2) 0.017(2)
C1A 0.049(2) 0.055(2) 0.053(2) -0.0165(14) 0.0209(14) -0.0010(14)
C2A 0.076(2) 0.046(2) 0.070(2) -0.007(2) 0.025(2) -0.008(2)
C3A 0.118(3) 0.056(2) 0.069(2) -0.023(2) 0.022(2) -0.009(2)
C4A 0.115(3) 0.074(3) 0.061(2) -0.031(2) 0.014(2) -0.005(2)
C5A 0.075(2) 0.100(3) 0.066(2) -0.011(2) 0.009(2) 0.015(2)
C6A 0.062(2) 0.069(2) 0.063(2) -0.001(2) 0.021(2) 0.004(2)
C7A 0.055(2) 0.044(2) 0.055(2) 0.0050(13) 0.0202(14) -0.0020(14)
C8A 0.045(2) 0.057(2) 0.073(2) -0.0054(14) 0.015(2) -0.001(2)
C9A 0.070(2) 0.080(3) 0.076(2) 0.011(2) 0.007(2) -0.008(2)
C10A 0.109(3) 0.076(3) 0.064(2) -0.004(2) 0.008(2) 0.006(2)
C11A 0.135(4) 0.065(2) 0.071(2) -0.020(2) 0.017(2) 0.012(2)
C12A 0.079(2) 0.063(2) 0.066(2) -0.023(2) 0.021(2) 0.003(2)
C13A 0.041(2) 0.041(2) 0.056(2) 0.0020(13) 0.0234(13) 0.0037(14)
C14A 0.0409(14) 0.0381(14) 0.0456(15) -0.0003(12) 0.0151(12) -0.0005(12)
C15A 0.0420(15) 0.046(2) 0.056(2) 0.0048(12) 0.0210(13) -0.0007(13)
C16A 0.077(2) 0.105(3) 0.107(3) 0.005(2) 0.062(2) 0.014(2)
C17A 0.080(3) 0.131(4) 0.077(3) 0.010(2) 0.032(2) 0.047(3)
C18A 0.056(2) 0.043(2) 0.070(2) 0.0106(14) 0.030(2) 0.0044(14)
C19A 0.133(4) 0.048(2) 0.160(5) -0.023(2) 0.054(4) -0.019(3)
C20A 0.166(5) 0.081(3) 0.150(5) 0.036(3) 0.087(4) 0.057(3)
S1B 0.0469(4) 0.0482(4) 0.0711(5) -0.0030(3) 0.0063(4) -0.0088(4)
S2B 0.0687(5) 0.0717(6) 0.0591(5) 0.0007(4) 0.0139(4) 0.0076(4)
S3B 0.0413(4) 0.0765(5) 0.0480(4) 0.0078(4) 0.0174(3) 0.0096(4)
S4B 0.0511(4) 0.0839(6) 0.0510(4) 0.0069(4) 0.0232(4) 0.0022(4)
O1B 0.0375(10) 0.0709(14) 0.0721(14) 0.0053(10) 0.0215(10) 0.0102(11)
O2B 0.0620(14) 0.0486(13) 0.102(2) -0.0119(11) 0.0294(13) -0.0097(13)
N1B 0.0335(13) 0.0474(14) 0.0486(14) 0.0013(11) 0.0133(11) 0.0025(11)
N2B 0.059(2) 0.047(2) 0.111(2) 0.0027(13) 0.032(2) 0.009(2)
N3B 0.0435(13) 0.0524(14) 0.0487(14) 0.0109(11) 0.0091(11) -0.0032(11)
C1B 0.0433(15) 0.049(2) 0.055(2) 0.0041(13) 0.0200(13) -0.0042(14)
C2B 0.060(2) 0.047(2) 0.068(2) -0.0039(14) 0.024(2) -0.003(2)
C3B 0.089(3) 0.057(2) 0.107(3) -0.007(2) 0.047(2) -0.020(2)
C4B 0.104(3) 0.087(3) 0.088(3) -0.017(2) 0.034(2) -0.038(2)
C5B 0.112(3) 0.088(3) 0.067(2) -0.007(2) 0.040(2) -0.020(2)
C6B 0.079(2) 0.068(2) 0.053(2) -0.006(2) 0.026(2) -0.004(2)
C7B 0.044(2) 0.050(2) 0.049(2) 0.0006(13) 0.0124(13) 0.0068(13)
C8B 0.049(2) 0.083(2) 0.067(2) 0.015(2) -0.002(2) 0.002(2)
C9B 0.092(3) 0.115(4) 0.073(3) 0.027(3) -0.016(2) 0.012(3)
C10B 0.109(3) 0.133(4) 0.052(2) 0.010(3) -0.010(2) 0.000(2)
C11B 0.102(3) 0.097(3) 0.050(2) 0.000(2) 0.024(2) -0.002(2)
C12B 0.057(2) 0.065(2) 0.050(2) 0.003(2) 0.0168(14) -0.003(2)
C13B 0.041(2) 0.048(2) 0.056(2) -0.0019(13) 0.0113(13) 0.0086(14)
C14B 0.0338(13) 0.043(2) 0.050(2) 0.0012(11) 0.0103(12) 0.0000(13)
C15B 0.0377(14) 0.047(2) 0.074(2) -0.0008(13) 0.0218(14) 0.009(2)
C16B 0.097(3) 0.085(3) 0.153(4) 0.034(3) 0.037(3) 0.054(3)
C17B 0.084(3) 0.050(2) 0.175(5) -0.005(2) 0.045(3) -0.018(3)
C18B 0.0405(14) 0.0349(14) 0.049(2) 0.0046(11) 0.0116(12) -0.0040(12)
C19B 0.079(2) 0.077(2) 0.053(2) 0.021(2) 0.009(2) 0.013(2)
C20B 0.048(2) 0.104(3) 0.079(2) 0.026(2) 0.007(2) -0.009(2)

loop_
_atom_site_label
_atom_site_occupancy
_atom_site_fract_x
_atom_site_fract_y
_atom_site_fract_z
_atom_site_U_iso_or_equiv
_atom_site_thermal_displace_type
_atom_site_calc_flag
_atom_site_refinement_flags
_atom_site_type_symbol
S1A 1 0.19521(4) 0.46398(5) 0.81933(4) 0.0566(2) Uani d . S
S2A 1 0.36404(5) 0.41272(7) 0.89036(5) 0.0752(3) Uani d . S
S3A 1 0.17551(5) 0.31050(4) 0.88993(4) 0.0548(2) Uani d . S
S4A 1 0.24900(6) 0.32813(6) 1.05415(5) 0.0751(3) Uani d . S
O1A 1 0.14641(12) 0.52279(13) 0.96825(14) 0.0682(6) Uani d . O
O2A 1 0.05824(11) 0.43163(12) 0.90883(12) 0.0608(6) Uani d . O
N1A 1 0.05083(14) 0.62165(15) 1.01873(14) 0.0456(6) Uani d . N
N2A 1 0.30987(14) 0.4830(2) 0.75882(14) 0.0591(7) Uani d . N
N3A 1 0.1841(2) 0.1935(2) 0.9855(2) 0.0801(9) Uani d . N
C1A 1 0.1095(2) 0.6699(2) 1.0770(2) 0.0511(7) Uani d . C
H1A 1 0.1454(2) 0.6971(2) 1.0533(2) 0.077 Uiso calc R H
C2A 1 0.0699(2) 0.7344(2) 1.1113(2) 0.0632(8) Uani d . C
H2A1 1 0.0327(2) 0.7091(2) 1.1338(2) 0.095 Uiso calc R H
H2A2 1 0.0409(2) 0.7716(2) 1.0730(2) 0.095 Uiso calc R H
C3A 1 0.1323(2) 0.7812(2) 1.1703(2) 0.0822(11) Uani d . C
H3A1 1 0.1663(2) 0.8104(2) 1.1466(2) 0.123 Uiso calc R H
H3A2 1 0.1064(2) 0.8209(2) 1.1935(2) 0.123 Uiso calc R H
C4A 1 0.1823(3) 0.7254(2) 1.2295(2) 0.0858(12) Uani d . C
H4A1 1 0.2238(3) 0.7568(2) 1.2634(2) 0.129 Uiso calc R H
H4A2 1 0.1497(3) 0.7017(2) 1.2577(2) 0.129 Uiso calc R H
C5A 1 0.2191(2) 0.6582(3) 1.1955(2) 0.0826(11) Uani d . C
H5A1 1 0.2460(2) 0.6205(3) 1.2343(2) 0.124 Uiso calc R H
H5A2 1 0.2582(2) 0.6815(3) 1.1742(2) 0.124 Uiso calc R H
C6A 1 0.1580(2) 0.6119(2) 1.1354(2) 0.0638(8) Uani d . C
H6A1 1 0.1845(2) 0.5729(2) 1.1120(2) 0.096 Uiso calc R H
H6A2 1 0.1232(2) 0.5821(2) 1.1578(2) 0.096 Uiso calc R H
C7A 1 0.0022(2) 0.6664(2) 0.9515(2) 0.0505(7) Uani d . C
H7A 1 -0.0283(2) 0.7087(2) 0.9677(2) 0.076 Uiso calc R H
C8A 1 -0.0550(2) 0.6062(2) 0.9024(2) 0.0588(8) Uani d . C
H8A1 1 -0.0255(2) 0.5613(2) 0.8898(2) 0.088 Uiso calc R H
H8A2 1 -0.0896(2) 0.5842(2) 0.9295(2) 0.088 Uiso calc R H
C9A 1 -0.1042(2) 0.6466(2) 0.8317(2) 0.0786(10) Uani d . C
H9A1 1 -0.1369(2) 0.6059(2) 0.7997(2) 0.118 Uiso calc R H
H9A2 1 -0.1390(2) 0.6864(2) 0.8441(2) 0.118 Uiso calc R H
C10A 1 -0.0531(3) 0.6883(2) 0.7901(2) 0.0864(12) Uani d . C
H10A 1 -0.0234(3) 0.6477(2) 0.7718(2) 0.130 Uiso calc R H
H10B 1 -0.0866(3) 0.7173(2) 0.7477(2) 0.130 Uiso calc R H
C11A 1 0.0035(3) 0.7474(2) 0.8401(2) 0.0928(13) Uani d . C
H11A 1 -0.0263(3) 0.7913(2) 0.8539(2) 0.139 Uiso calc R H
H11B 1 0.0375(3) 0.7709(2) 0.8131(2) 0.139 Uiso calc R H
C12A 1 0.0540(2) 0.7062(2) 0.9099(2) 0.0695(9) Uani d . C
H12A 1 0.0873(2) 0.6654(2) 0.8966(2) 0.104 Uiso calc R H
H12B 1 0.0880(2) 0.7461(2) 0.9416(2) 0.104 Uiso calc R H
C13A 1 0.1252(2) 0.4608(2) 0.9297(2) 0.0444(6) Uani d . C
C14A 1 0.19189(15) 0.4179(2) 0.90534(14) 0.0410(6) Uani d . C
H14A 1 0.24254(15) 0.4266(2) 0.94320(14) 0.061 Uiso calc R H
C15A 1 0.2964(2) 0.4535(2) 0.8203(2) 0.0464(7) Uani d . C
C16A 1 0.3892(2) 0.4782(3) 0.7494(2) 0.0891(12) Uani d . C
H16A 1 0.3888(2) 0.5020(3) 0.7025(2) 0.134 Uiso calc R H
H16B 1 0.4051(2) 0.4222(3) 0.7504(2) 0.134 Uiso calc R H
H16C 1 0.4257(2) 0.5073(3) 0.7890(2) 0.134 Uiso calc R H
C17A 1 0.2506(2) 0.5228(3) 0.6991(2) 0.0941(13) Uani d . C
H17A 1 0.2738(2) 0.5389(3) 0.6609(2) 0.141 Uiso calc R H
H17B 1 0.2310(2) 0.5701(3) 0.7182(2) 0.141 Uiso calc R H
H17C 1 0.2077(2) 0.4858(3) 0.6787(2) 0.141 Uiso calc R H
C18A 1 0.2030(2) 0.2723(2) 0.9818(2) 0.0538(7) Uani d . C
C19A 1 0.1388(3) 0.1468(2) 0.9208(3) 0.112(2) Uani d . C
H19A 1 0.1319(3) 0.0921(2) 0.9356(3) 0.167 Uiso calc R H
H19B 1 0.1669(3) 0.1461(2) 0.8838(3) 0.167 Uiso calc R H
H19C 1 0.0880(3) 0.1717(2) 0.9004(3) 0.167 Uiso calc R H
C20A 1 0.2081(3) 0.1499(3) 1.0564(3) 0.124(2) Uani d . C
H20A 1 0.1898(3) 0.0946(3) 1.0489(3) 0.186 Uiso calc R H
H20B 1 0.1855(3) 0.1760(3) 1.0913(3) 0.186 Uiso calc R H
H20C 1 0.2647(3) 0.1504(3) 1.0754(3) 0.186 Uiso calc R H
S1B 1 0.72751(4) 0.21930(5) 1.03054(5) 0.0576(2) Uani d . S
S2B 1 0.63051(5) 0.19359(6) 0.87249(5) 0.0674(2) Uani d . S
S3B 1 0.80033(4) 0.07547(5) 1.10254(4) 0.0543(2) Uani d . S
S4B 1 0.90285(5) 0.08103(6) 0.99898(4) 0.0602(2) Uani d . S
O1B 1 0.60482(11) 0.09249(13) 1.03129(12) 0.0589(5) Uani d . O
O2B 1 0.65533(12) -0.00601(13) 0.97696(14) 0.0698(6) Uani d . O
N1B 1 0.44791(15) 0.12200(15) 0.98850(13) 0.0429(5) Uani d . N
N2B 1 0.6477(2) 0.3335(2) 0.9455(2) 0.0709(8) Uani d . N
N3B 1 0.95043(13) 0.04351(14) 1.14204(13) 0.0490(6) Uani d . N
C1B 1 0.4439(2) 0.1931(2) 1.0378(2) 0.0481(7) Uani d . C
H1B 1 0.3886(2) 0.2103(2) 1.0273(2) 0.072 Uiso calc R H
C2B 1 0.4920(2) 0.2643(2) 1.0237(2) 0.0572(8) Uani d . C
H2B1 1 0.4699(2) 0.2836(2) 0.9731(2) 0.086 Uiso calc R H
H2B2 1 0.5459(2) 0.2470(2) 1.0294(2) 0.086 Uiso calc R H
C3B 1 0.4918(2) 0.3331(2) 1.0780(2) 0.0805(11) Uani d . C
H3B1 1 0.5249(2) 0.3772(2) 1.0700(2) 0.121 Uiso calc R H
H3B2 1 0.4384(2) 0.3538(2) 1.0691(2) 0.121 Uiso calc R H
C4B 1 0.5221(3) 0.3037(3) 1.1579(2) 0.0916(12) Uani d . C
H4B1 1 0.5207(3) 0.3482(3) 1.1916(2) 0.137 Uiso calc R H
H4B2 1 0.5766(3) 0.2859(3) 1.1679(2) 0.137 Uiso calc R H
C5B 1 0.4716(3) 0.2337(2) 1.1714(2) 0.0861(11) Uani d . C
H5B1 1 0.4177(3) 0.2523(2) 1.1641(2) 0.129 Uiso calc R H
H5B2 1 0.4920(3) 0.2148(2) 1.2223(2) 0.129 Uiso calc R H
C6B 1 0.4724(2) 0.1640(2) 1.1177(2) 0.0650(9) Uani d . C
H6B1 1 0.5257(2) 0.1427(2) 1.1278(2) 0.097 Uiso calc R H
H6B2 1 0.4384(2) 0.1204(2) 1.1253(2) 0.097 Uiso calc R H
C7B 1 0.4244(2) 0.1354(2) 0.9059(2) 0.0478(7) Uani d . C
H7B 1 0.4575(2) 0.1789(2) 0.8951(2) 0.072 Uiso calc R H
C8B 1 0.3390(2) 0.1614(2) 0.8777(2) 0.0702(9) Uani d . C
H8B1 1 0.3318(2) 0.2127(2) 0.9005(2) 0.105 Uiso calc R H
H8B2 1 0.3056(2) 0.1210(2) 0.8913(2) 0.105 Uiso calc R H
C9B 1 0.3150(3) 0.1711(3) 0.7934(2) 0.1020(14) Uani d . C
H9B1 1 0.2595(3) 0.1856(3) 0.7757(2) 0.153 Uiso calc R H
H9B2 1 0.3454(3) 0.2146(3) 0.7800(2) 0.153 Uiso calc R H
C10B 1 0.3291(3) 0.0925(3) 0.7565(2) 0.1048(15) Uani d . C
H10C 1 0.2961(3) 0.0497(3) 0.7672(2) 0.157 Uiso calc R H
H10D 1 0.3145(3) 0.1000(3) 0.7030(2) 0.157 Uiso calc R H
C11B 1 0.4150(2) 0.0678(3) 0.7845(2) 0.0825(11) Uani d . C
H11C 1 0.4477(2) 0.1086(3) 0.7702(2) 0.124 Uiso calc R H
H11D 1 0.4228(2) 0.0165(3) 0.7618(2) 0.124 Uiso calc R H
C12B 1 0.4403(2) 0.0587(2) 0.8689(2) 0.0569(8) Uani d . C
H12C 1 0.4116(2) 0.0139(2) 0.8827(2) 0.085 Uiso calc R H
H12D 1 0.4963(2) 0.0461(2) 0.8860(2) 0.085 Uiso calc R H
C13B 1 0.6560(2) 0.0618(2) 1.0062(2) 0.0487(7) Uani d . C
C14B 1 0.73304(14) 0.1110(2) 1.01601(15) 0.0427(6) Uani d . C
H14B 1 0.75505(14) 0.1003(2) 0.97453(15) 0.064 Uiso calc R H
C15B 1 0.6645(2) 0.2544(2) 0.9452(2) 0.0519(7) Uani d . C
C16B 1 0.5945(3) 0.3727(3) 0.8801(3) 0.111(2) Uani d . C
H16D 1 0.5894(3) 0.4294(3) 0.8903(3) 0.167 Uiso calc R H
H16E 1 0.5436(3) 0.3471(3) 0.8684(3) 0.167 Uiso calc R H
H16F 1 0.6159(3) 0.3673(3) 0.8386(3) 0.167 Uiso calc R H
C17B 1 0.6794(2) 0.3852(2) 1.0106(3) 0.1014(15) Uani d . C
H17D 1 0.6603(2) 0.4398(2) 0.9994(3) 0.152 Uiso calc R H
H17E 1 0.7361(2) 0.3850(2) 1.0237(3) 0.152 Uiso calc R H
H17F 1 0.6626(2) 0.3647(2) 1.0516(3) 0.152 Uiso calc R H
C18B 1 0.89209(15) 0.0662(2) 1.08246(15) 0.0417(6) Uani d . C
C19B 1 0.9423(2) 0.0357(2) 1.2166(2) 0.0716(10) Uani d . C
H19D 1 0.9918(2) 0.0187(2) 1.2501(2) 0.107 Uiso calc R H
H19E 1 0.9024(2) -0.0041(2) 1.2165(2) 0.107 Uiso calc R H
H19F 1 0.9273(2) 0.0872(2) 1.2325(2) 0.107 Uiso calc R H
C20B 1 1.0292(2) 0.0259(2) 1.1361(2) 0.0795(11) Uani d . C
H20D 1 1.0631(2) 0.0107(2) 1.1841(2) 0.119 Uiso calc R H
H20E 1 1.0501(2) 0.0733(2) 1.1187(2) 0.119 Uiso calc R H
H20F 1 1.0263(2) -0.0181(2) 1.1017(2) 0.119 Uiso calc R H
H1A1 1 0.0180(17) 0.5989(16) 1.0391(15) 0.046(8) Uiso d . H
H1A2 1 0.0792(17) 0.5807(18) 1.0009(15) 0.056(8) Uiso d . H
H1B1 1 0.4976(19) 0.1079(18) 1.0004(16) 0.058(9) Uiso d . H
H1B2 1 0.4164(17) 0.0861(17) 0.9964(15) 0.049(9) Uiso d . H

loop_
_atom_type_symbol
_atom_type_description
_atom_type_scat_dispersion_real
_atom_type_scat_dispersion_imag
_atom_type_scat_source
C C 0.0033 0.0016 'International Tables Vol C Tables 4.2.6.8 and 6.1.1.4'
H H 0.0000 0.0000 'International Tables Vol C Tables 4.2.6.8 and 6.1.1.4'
N N 0.0061 0.0033 'International Tables Vol C Tables 4.2.6.8 and 6.1.1.4'
O O 0.0106 0.0060 'International Tables Vol C Tables 4.2.6.8 and 6.1.1.4'
S S 0.1246 0.1234 'International Tables Vol C Tables 4.2.6.8 and 6.1.1.4'

loop_
_geom_angle_atom_site_label_1
_geom_angle_atom_site_label_2
_geom_angle_atom_site_label_3
_geom_angle
_geom_angle_publ_flag
C15A S1A C14A 103.80(10) yes
C18A S3A C14A 101.80(10) yes
C13A O1A N1A 125.6(2) no
C13A O2A N1A 71.5(2) no
C7A N1A C1A 117.6(2) yes
C7A N1A O1A 105.3(2) no
C1A N1A O1A 101.7(2) no
C7A N1A O2A 92.7(2) no
C1A N1A O2A 135.5(2) no
O1A N1A O2A 35.52(6) no
C15A N2A C16A 119.9(3) yes
C15A N2A C17A 124.3(2) yes
C17A N2A C16A 115.7(3) yes
C18A N3A C19A 123.0(3) yes
C18A N3A C20A 120.5(4) yes
C20A N3A C19A 116.4(3) yes
N1A C1A C2A 111.9(2) yes
N1A C1A C6A 108.9(2) yes
C2A C1A C6A 111.5(3) no
C1A C2A C3A 109.6(3) no
C4A C3A C2A 112.0(3) no
C5A C4A C3A 111.3(3) no
C4A C5A C6A 112.3(3) no
N1A C7A C8A 108.2(2) yes
N1A C7A C12A 111.2(2) yes
C1A C6A C5A 110.8(3) no
C12A C7A C8A 111.3(3) no
C9A C8A C7A 111.1(3) no
C10A C9A C8A 111.9(3) no
C11A C10A C9A 110.9(3) no
C10A C11A C12A 111.6(3) no
C7A C12A C11A 110.3(3) no
O2A C13A O1A 127.3(3) yes
O1A C13A C14A 114.7(2) yes
O2A C13A C14A 118.0(2) yes
C13A C14A S1A 107.2(2) yes
C13A C14A S3A 113.2(2) yes
S3A C14A S1A 108.30(10) yes
N2A C15A S2A 124.9(2) yes
N2A C15A S1A 112.4(2) yes
S2A C15A S1A 122.8(2) yes
N3A C18A S3A 113.0(3) yes
N3A C18A S4A 124.3(3) yes
S4A C18A S3A 122.7(2) yes
C15B S1B C14B 103.40(10) yes
C18B S3B C14B 104.00(10) yes
C13B O1B N1B 139.3(2) no
C13B O2B N1B 55.7(2) no
C7B N1B C1B 118.2(2) yes
C7B N1B O1B 106.9(2) no
C1B N1B O1B 100.4(2) no
C7B N1B O2B 90.40(15) no
C1B N1B O2B 127.1(2) no
O1B N1B O2B 26.72(6) no
C15B N2B C16B 120.9(3) yes
C15B N2B C17B 122.6(3) yes
C17B N2B C16B 116.5(3) yes
C18B N3B C19B 124.4(2) yes
C18B N3B C20B 121.0(2) yes
C19B N3B C20B 114.6(2) yes
N1B C1B C2B 111.5(2) yes
N1B C1B C6B 107.6(2) yes
C2B C1B C6B 111.9(3) no
C1B C2B C3B 110.4(3) no
C4B C3B C2B 110.9(3) no
C3B C4B C5B 110.2(3) no
C4B C5B C6B 109.9(3) no
C1B C6B C5B 110.6(3) no
N1B C7B C8B 110.9(2) yes
N1B C7B C12B 108.8(2) yes
C12B C7B C8B 112.0(3) no
C7B C8B C9B 110.3(3) no
C10B C9B C8B 110.6(3) no
C11B C10B C9B 110.4(3) no
C10B C11B C12B 110.7(3) no
C7B C12B C11B 111.1(3) no
O1B C13B O2B 128.2(3) yes
O1B C13B C14B 117.0(3) yes
O2B C13B C14B 114.7(3) yes
C13B C14B S1B 116.6(2) yes
C13B C14B S3B 105.5(2) yes
S1B C14B S3B 103.40(10) yes
N2B C15B S1B 113.4(2) yes
N2B C15B S2B 124.3(3) yes
S2B C15B S1B 122.3(2) yes
N3B C18B S4B 124.4(2) yes
N3B C18B S3B 112.2(2) yes
S4B C18B S3B 123.4(2) yes

loop_
_geom_bond_atom_site_label_1
_geom_bond_atom_site_label_2
_geom_bond_site_symmetry_2
_geom_bond_distance
_geom_bond_publ_flag
S1A C14A . 1.799(3) yes
S1A C15A . 1.790(3) yes
S2A C15A . 1.644(3) yes
S3A C14A . 1.798(3) yes
S3A C18A . 1.766(3) yes
S4A C18A . 1.647(3) yes
O1A C13A . 1.242(3) yes
O1A N1A . 2.701(3) no
O2A C13A . 1.232(3) yes
O2A N1A . 3.764(3) no
N1A C7A . 1.499(4) yes
N1A C1A . 1.499(4) yes
N2A C15A . 1.334(3) yes
N2A C16A . 1.463(4) yes
N2A C17A . 1.452(4) yes
N3A C18A . 1.345(4) yes
N3A C19A . 1.465(5) yes
N3A C20A . 1.462(5) yes
C1A C2A . 1.511(4) no
C1A C6A . 1.517(4) no
C2A C3A . 1.527(4) no
C3A C4A . 1.514(5) no
C4A C5A . 1.510(5) no
C5A C6A . 1.523(5) no
C7A C12A . 1.510(4) no
C7A C8A . 1.522(4) no
C8A C9A . 1.515(4) no
C9A C10A . 1.514(5) no
C10A C11A . 1.511(5) no
C11A C12A . 1.517(5) no
C13A C14A . 1.549(3) yes
N1A O1A . 2.701(3) yes
N1A O2A 3_567 2.796(3) yes
S1B C14B . 1.807(3) yes
S1B C15B . 1.765(3) yes
S2B C15B . 1.658(3) yes
S3B C18B . 1.771(3) yes
S3B C14B . 1.812(3) yes
S4B C18B . 1.649(3) yes
O1B C13B . 1.239(3) yes
O1B N1B . 2.698(3) no
O2B C13B . 1.241(3) yes
O2B N1B . 4.281(3) no
N1B C7B . 1.501(3) yes
N1B C1B . 1.504(4) yes
N2B C15B . 1.333(4) yes
N2B C17B . 1.461(5) yes
N2B C16B . 1.464(5) yes
N3B C18B . 1.338(3) yes
N3B C19B . 1.453(4) yes
N3B C20B . 1.455(4) yes
C1B C2B . 1.513(4) no
C1B C6B . 1.517(4) no
C2B C3B . 1.522(4) no
C3B C4B . 1.520(5) no
C4B C5B . 1.521(5) no
C5B C6B . 1.528(5) no
C7B C12B . 1.504(4) no
C7B C8B . 1.510(4) no
C8B C9B . 1.524(5) no
C9B C10B . 1.518(6) no
C10B C11B . 1.513(6) no
C11B C12B . 1.524(4) no
C13B C14B . 1.547(4) yes
N1B O1B . 2.698(3) yes
N1B O2B 3_657 2.837(3) yes
